data_7011045
loop_
_publ_author_name
'Mari Yamamoto'
'Kiyotaka Onitsuka'
'Mitsunari Uno'
'Shigetoshi Takahashi'

_publ_section_title
;
 Synthesis of enantiopure planar-chiral cyclopentadienyl-ruthenium
 binuclear complexes bridged by aromatic systems
;
_journal_issue 7
_journal_name_full 'J. Chem. Soc., Dalton Trans.'
_journal_page_first 1473
_journal_page_last 1478
_journal_paper_doi 10.1039/b107051g
_journal_year 2002
_chemical_formula_moiety 'C29 H28 F6 N O P Ru '
_chemical_formula_sum 'C29 H28 F6 N O P Ru'
_chemical_formula_weight 652.58
_space_group_IT_number 2
_symmetry_cell_setting triclinic
_symmetry_Int_Tables_number 2
_symmetry_space_group_name_Hall '-P 1'
_symmetry_space_group_name_H-M 'P -1'
_audit_creation_date 'Thu May 17 03:51:21 2001'
_audit_creation_method 'from TEXRAY.INF file'
_cell_angle_alpha 111.74(2)
_cell_angle_beta 103.61(2)
_cell_angle_gamma 72.34(2)
_cell_formula_units_Z 2
_cell_length_a 12.050(2)
_cell_length_b 12.101(3)
_cell_length_c 10.445(2)
_cell_measurement_reflns_used 25
_cell_measurement_temperature 198.2
_cell_measurement_theta_max 15.0
_cell_measurement_theta_min 14.9
_cell_volume 1335.0(5)
_computing_cell_refinement 'Rigaku/AFC Diffractometer Control'
_computing_data_collection 'Rigaku/AFC Diffractometer Control'
_computing_data_reduction teXsan
_computing_publication_material teXsan
_computing_structure_refinement teXsan
_computing_structure_solution SAPI91
_diffrn_ambient_temperature 198.2
_diffrn_measurement_device_type 'Rigaku AFC7R'
_diffrn_measurement_method \w-2\q
_diffrn_orient_matrix_UB_11 0.02093
_diffrn_orient_matrix_UB_12 -0.07552
_diffrn_orient_matrix_UB_13 0.02735
_diffrn_orient_matrix_UB_21 0.02401
_diffrn_orient_matrix_UB_22 0.04850
_diffrn_orient_matrix_UB_23 0.09836
_diffrn_orient_matrix_UB_31 -0.08197
_diffrn_orient_matrix_UB_32 0.01846
_diffrn_orient_matrix_UB_33 0.02027
_diffrn_radiation_detector 'scintillation counter'
_diffrn_radiation_monochromator graphite
_diffrn_radiation_source 'Rigaku rotating anode'
_diffrn_radiation_type 'Mo K\a'
_diffrn_radiation_wavelength 0.7107
_diffrn_reflns_av_R_equivalents 0.021
_diffrn_reflns_av_sigmaI/netI 0.054
_diffrn_reflns_limit_h_max 15
_diffrn_reflns_limit_h_min 0
_diffrn_reflns_limit_k_max 15
_diffrn_reflns_limit_k_min -14
_diffrn_reflns_limit_l_max 13
_diffrn_reflns_limit_l_min -13
_diffrn_reflns_number 6419
_diffrn_reflns_reduction_process 'Lp corrections applied'
_diffrn_reflns_theta_max 27.51
_diffrn_reflns_theta_min 2.58
_diffrn_standards_decay_% 0.09
_diffrn_standards_interval_count 150
_diffrn_standards_number 3
_exptl_absorpt_coefficient_mu 0.714
_exptl_absorpt_correction_T_max 1.000
_exptl_absorpt_correction_T_min 0.942
_exptl_absorpt_correction_type psi-scan
_exptl_absorpt_process_details '(North, Phillips & Mathews, 1968)'
_exptl_crystal_colour pale
_exptl_crystal_density_diffrn 1.623
_exptl_crystal_density_method 'not measured'
_exptl_crystal_description prismatic
_exptl_crystal_F_000 660.00
_exptl_crystal_size_max 0.250
_exptl_crystal_size_mid 0.150
_exptl_crystal_size_min 0.150
_refine_diff_density_max 1.43
_refine_diff_density_min -0.97
_refine_ls_extinction_method none
_refine_ls_goodness_of_fit_ref 1.246
_refine_ls_hydrogen_treatment noref
_refine_ls_matrix_type full
_refine_ls_number_constraints 0
_refine_ls_number_parameters 352
_refine_ls_number_reflns 5250
_refine_ls_number_restraints 0
_refine_ls_R_factor_gt 0.0567
_refine_ls_shift/su_max 0.0230
_refine_ls_shift/su_mean 0.0020
_refine_ls_structure_factor_coef F
_refine_ls_weighting_details 'w = 1/[\s^2^(Fo) + 0.00331|Fo|^2^]'
_refine_ls_weighting_scheme calc
_refine_ls_wR_factor_gt 0.0879
_refine_ls_wR_factor_ref 0.0879
_reflns_number_gt 5250
_reflns_number_total 6129
_reflns_threshold_expression >3.0sigma(I)
_cod_data_source_file b107051g.txt
_cod_data_source_block for_1c(Cp3)
_cod_depositor_comments
;
The following automatic conversions were performed:
'_reflns_observed_expression' tag replaced with
'_reflns_threshold_expression' tag as specified in the replacement
file
'cod-tools/trunk/perl-scripts/inputs/replacement_tags.lst'.

'_atom_site_calc_flags'
tag replaced with '_atom_site_calc_flag' tag as specified in the
replacement file
'cod-tools/trunk/perl-scripts/inputs/replacement_tags.lst'.

'_atom_type_scat_imag'
tag replaced with '_atom_type_scat_dispersion_imag' tag as specified
in the replacement file
'cod-tools/trunk/perl-scripts/inputs/replacement_tags.lst'.

Automatic conversion script
Id: cif_correct_tags 3137 2015-03-23 15:08:43Z antanas 
;
_cod_original_cell_volume 1335.0(6)
_cod_original_sg_symbol_H-M 'P -1         '
_cod_original_formula_sum 'C29 H28 F6 N O P Ru '
_cod_database_code 7011045

loop_
_symmetry_equiv_pos_as_xyz
x,y,z
-x,-y,-z

loop_
_atom_site_label
_atom_site_type_symbol
_atom_site_fract_x
_atom_site_fract_y
_atom_site_fract_z
_atom_site_U_iso_or_equiv
_atom_site_adp_type
_atom_site_occupancy
_atom_site_calc_flag
_atom_site_refinement_flags
_atom_site_disorder_assembly
_atom_site_disorder_group
Ru(1) Ru 0.19694(3) 0.17701(3) 0.43373(4) 0.0256(1) Uani 1.00 d . . .
P(1) P 0.1597(2) 0.0845(2) 0.8797(2) 0.0491(5) Uani 1.00 d . . .
F(1) F 0.2227(6) 0.1213(7) 1.0325(5) 0.100(2) Uani 1.00 d . . .
F(2) F 0.0403(6) 0.121(1) 0.9305(9) 0.188(4) Uani 1.00 d . . .
F(3) F 0.158(1) 0.2043(9) 0.865(1) 0.220(6) Uani 1.00 d . . .
F(4) F 0.0981(6) 0.0495(8) 0.7221(6) 0.126(3) Uani 1.00 d . . .
F(5) F 0.2817(7) 0.050(1) 0.8309(6) 0.154(4) Uani 1.00 d . . .
F(6) F 0.1756(9) -0.0441(7) 0.884(1) 0.183(5) Uani 1.00 d . . .
O(1) O 0.5033(6) 0.2595(6) 0.6461(7) 0.079(2) Uani 1.00 d . . .
N(1) N 0.4303(5) 0.1963(6) 0.7794(6) 0.057(2) Uani 1.00 d . . .
C(1) C 0.3780(4) 0.1259(5) 0.5322(6) 0.033(1) Uani 1.00 d . . .
C(2) C 0.3797(4) 0.1158(5) 0.3905(6) 0.035(1) Uani 1.00 d . . .
C(3) C 0.3150(5) 0.0266(5) 0.3029(6) 0.037(1) Uani 1.00 d . . .
C(4) C 0.2756(5) -0.0208(5) 0.3855(6) 0.035(1) Uani 1.00 d . . .
C(5) C 0.3138(5) 0.0410(5) 0.5279(6) 0.037(1) Uani 1.00 d . . .
C(6) C 0.4392(5) 0.2048(6) 0.6587(6) 0.042(1) Uani 1.00 d . . .
C(7) C 0.4920(7) 0.2608(9) 0.9128(8) 0.071(2) Uani 1.00 d . . .
C(8) C 0.510(1) 0.181(2) 1.0118(9) 0.135(5) Uani 1.00 d . . .
C(9) C 0.426(2) 0.389(1) 0.960(2) 0.223(7) Uani 1.00 d . . .
C(10) C 0.4396(6) 0.1826(7) 0.3416(7) 0.051(2) Uani 1.00 d . . .
C(11) C 0.2075(6) -0.1170(5) 0.3351(8) 0.051(2) Uani 1.00 d . . .
C(12) C 0.0489(5) 0.2781(5) 0.5557(7) 0.040(1) Uani 1.00 d . . .
C(13) C 0.0058(5) 0.1979(5) 0.4283(8) 0.050(2) Uani 1.00 d . . .
C(14) C 0.0240(5) 0.2032(5) 0.3039(7) 0.051(2) Uani 1.00 d . . .
C(15) C 0.0848(5) 0.2880(5) 0.3043(6) 0.041(1) Uani 1.00 d . . .
C(16) C 0.1248(4) 0.3717(4) 0.4325(5) 0.031(1) Uani 1.00 d . . .
C(17) C 0.1934(5) 0.4556(6) 0.4346(8) 0.045(2) Uani 1.00 d . . .
C(18) C 0.2182(7) 0.4564(8) 0.311(1) 0.069(3) Uani 1.00 d . . .
C(19) C 0.2875(9) 0.531(1) 0.315(1) 0.094(4) Uani 1.00 d . . .
C(20) C 0.3326(10) 0.602(1) 0.438(2) 0.120(6) Uani 1.00 d . . .
C(21) C 0.3078(9) 0.6057(10) 0.565(1) 0.094(4) Uani 1.00 d . . .
C(22) C 0.2350(5) 0.5333(6) 0.5636(9) 0.055(2) Uani 1.00 d . . .
C(23) C 0.2019(5) 0.5389(5) 0.6924(8) 0.055(2) Uani 1.00 d . . .
C(24) C 0.2251(8) 0.6344(8) 0.819(1) 0.089(3) Uani 1.00 d . . .
C(25) C 0.1866(9) 0.643(1) 0.936(1) 0.098(3) Uani 1.00 d . . .
C(26) C 0.1274(9) 0.563(1) 0.9387(9) 0.092(3) Uani 1.00 d . . .
C(27) C 0.1050(6) 0.4683(8) 0.8166(7) 0.067(2) Uani 1.00 d . . .
C(28) C 0.1407(5) 0.4575(5) 0.6932(6) 0.041(1) Uani 1.00 d . . .
C(29) C 0.1041(4) 0.3681(4) 0.5593(5) 0.031(1) Uani 1.00 d . . .
H(1) H 0.3822 0.1469 0.7784 0.0682 Uiso 1.00 calc . . .
H(2) H 0.3002 0.0029 0.2040 0.0443 Uiso 1.00 calc . . .
H(3) H 0.2994 0.0285 0.6069 0.0445 Uiso 1.00 calc . . .
H(4) H 0.5673 0.2589 0.8985 0.0835 Uiso 1.00 calc . . .
H(5) H 0.4353 0.1759 1.0232 0.1588 Uiso 1.00 calc . . .
H(6) H 0.5551 0.1001 0.9722 0.1588 Uiso 1.00 calc . . .
H(7) H 0.5496 0.2176 1.1012 0.1588 Uiso 1.00 calc . . .
H(8) H 0.4648 0.4323 1.0464 0.2645 Uiso 1.00 calc . . .
H(9) H 0.4225 0.4270 0.8925 0.2645 Uiso 1.00 calc . . .
H(10) H 0.3486 0.3938 0.9701 0.2645 Uiso 1.00 calc . . .
H(11) H 0.4978 0.1251 0.2865 0.0611 Uiso 1.00 calc . . .
H(12) H 0.3834 0.2281 0.2878 0.0611 Uiso 1.00 calc . . .
H(13) H 0.4761 0.2370 0.4201 0.0611 Uiso 1.00 calc . . .
H(14) H 0.1349 -0.0845 0.3715 0.0604 Uiso 1.00 calc . . .
H(15) H 0.1929 -0.1433 0.2363 0.0604 Uiso 1.00 calc . . .
H(16) H 0.2516 -0.1850 0.3652 0.0604 Uiso 1.00 calc . . .
H(17) H 0.0410 0.2712 0.6410 0.0490 Uiso 1.00 calc . . .
H(18) H -0.0355 0.1421 0.4264 0.0587 Uiso 1.00 calc . . .
H(19) H -0.0038 0.1491 0.2175 0.0616 Uiso 1.00 calc . . .
H(20) H 0.0986 0.2884 0.2191 0.0495 Uiso 1.00 calc . . .
H(21) H 0.1873 0.4062 0.2253 0.0837 Uiso 1.00 calc . . .
H(22) H 0.3043 0.5322 0.2306 0.1145 Uiso 1.00 calc . . .
H(23) H 0.3801 0.6544 0.4436 0.1443 Uiso 1.00 calc . . .
H(24) H 0.3399 0.6562 0.6518 0.1154 Uiso 1.00 calc . . .
H(25) H 0.2663 0.6908 0.8216 0.1140 Uiso 1.00 calc . . .
H(26) H 0.2010 0.7076 1.0186 0.1260 Uiso 1.00 calc . . .
H(27) H 0.1024 0.5711 1.0228 0.1100 Uiso 1.00 calc . . .
H(28) H 0.0658 0.4108 0.8174 0.0834 Uiso 1.00 calc . . .

loop_
_atom_site_aniso_label
_atom_site_aniso_U_11
_atom_site_aniso_U_22
_atom_site_aniso_U_33
_atom_site_aniso_U_12
_atom_site_aniso_U_13
_atom_site_aniso_U_23
Ru(1) 0.0250(2) 0.0223(2) 0.0259(2) 0.0008(1) 0.0050(1) 0.0081(1)
P(1) 0.060(1) 0.0573(10) 0.0352(8) -0.0241(8) 0.0060(7) 0.0130(7)
F(1) 0.095(4) 0.158(6) 0.038(2) -0.029(4) -0.001(2) 0.027(3)
F(2) 0.066(4) 0.34(2) 0.100(5) 0.025(6) 0.023(4) 0.064(8)
F(3) 0.35(2) 0.118(6) 0.21(1) -0.127(9) -0.14(1) 0.119(7)
F(4) 0.112(5) 0.223(9) 0.051(3) -0.103(6) -0.008(3) 0.012(4)
F(5) 0.106(5) 0.32(1) 0.056(3) -0.112(7) 0.013(3) 0.037(5)
F(6) 0.167(9) 0.086(5) 0.29(1) -0.052(6) -0.045(9) 0.082(7)
O(1) 0.086(4) 0.097(5) 0.074(4) -0.053(4) -0.020(3) 0.044(4)
N(1) 0.049(3) 0.073(4) 0.044(3) -0.024(3) 0.003(2) 0.009(3)
C(1) 0.030(2) 0.033(2) 0.035(3) 0.003(2) 0.008(2) 0.016(2)
C(2) 0.030(2) 0.035(3) 0.038(3) 0.008(2) 0.013(2) 0.017(2)
C(3) 0.041(3) 0.029(2) 0.034(3) 0.008(2) 0.016(2) 0.009(2)
C(4) 0.035(3) 0.026(2) 0.043(3) 0.002(2) 0.010(2) 0.013(2)
C(5) 0.035(3) 0.036(3) 0.039(3) 0.002(2) 0.007(2) 0.019(2)
C(6) 0.038(3) 0.049(3) 0.041(3) -0.013(2) -0.001(2) 0.019(3)
C(7) 0.053(4) 0.084(6) 0.051(4) -0.011(4) -0.003(3) 0.004(4)
C(8) 0.090(7) 0.29(2) 0.039(4) -0.10(1) -0.003(5) 0.042(8)
C(9) 0.19(2) 0.12(1) 0.13(1) 0.07(1) -0.08(1) -0.072(10)
C(10) 0.048(3) 0.064(4) 0.053(4) -0.003(3) 0.024(3) 0.029(3)
C(11) 0.046(3) 0.030(3) 0.071(4) -0.007(2) 0.007(3) 0.013(3)
C(12) 0.034(3) 0.036(3) 0.052(3) 0.004(2) 0.022(2) 0.015(2)
C(13) 0.024(2) 0.034(3) 0.079(5) -0.005(2) 0.008(3) 0.005(3)
C(14) 0.036(3) 0.031(3) 0.058(4) 0.000(2) -0.015(3) 0.003(3)
C(15) 0.039(3) 0.036(3) 0.034(3) 0.007(2) -0.004(2) 0.014(2)
C(16) 0.029(2) 0.024(2) 0.036(3) 0.006(2) 0.004(2) 0.014(2)
C(17) 0.032(3) 0.042(3) 0.070(4) 0.000(2) 0.004(3) 0.037(3)
C(18) 0.054(4) 0.084(6) 0.094(6) -0.005(4) 0.010(4) 0.066(5)
C(19) 0.071(6) 0.115(8) 0.15(1) -0.010(6) 0.023(6) 0.105(9)
C(20) 0.072(6) 0.15(1) 0.21(2) -0.048(7) -0.020(8) 0.14(1)
C(21) 0.072(6) 0.093(7) 0.145(10) -0.052(5) -0.042(6) 0.079(7)
C(22) 0.035(3) 0.037(3) 0.089(5) -0.002(2) -0.010(3) 0.031(3)
C(23) 0.037(3) 0.030(3) 0.064(4) 0.002(2) -0.014(3) -0.002(3)
C(24) 0.056(5) 0.051(4) 0.095(7) 0.002(4) -0.019(4) -0.021(4)
C(25) 0.067(6) 0.086(7) 0.067(6) 0.009(5) -0.011(5) -0.025(5)
C(26) 0.068(6) 0.111(8) 0.040(4) 0.020(6) 0.010(4) -0.008(5)
C(27) 0.049(4) 0.086(5) 0.031(3) 0.019(4) 0.005(3) 0.007(3)
C(28) 0.031(3) 0.033(3) 0.038(3) 0.007(2) 0.001(2) 0.003(2)
C(29) 0.028(2) 0.022(2) 0.033(2) 0.005(2) 0.007(2) 0.007(2)

loop_
_atom_type_symbol
_atom_type_description
_atom_type_scat_dispersion_real
_atom_type_scat_dispersion_imag
_atom_type_scat_source
C C 0.003 0.002
;International Tables for Crystallography
(1992, Vol. C, Tables 4.2.6.8 and 6.1.1.1)
;
H H 0.000 0.000
;International Tables for Crystallography
(1992, Vol. C, Table 6.1.1.2)
;
O O 0.011 0.006
;International Tables for Crystallography
(1992, Vol. C, Tables 4.2.6.8 and 6.1.1.1)
;
N N 0.006 0.003
;International Tables for Crystallography
(1992, Vol. C, Tables 4.2.6.8 and 6.1.1.1)
;
Ru Ru -1.259 0.836
;International Tables for Crystallography
(1992, Vol. C, Tables 4.2.6.8 and 6.1.1.1)
;
P P 0.102 0.094
;International Tables for Crystallography
(1992, Vol. C, Tables 4.2.6.8 and 6.1.1.1)
;
F F 0.017 0.010
;International Tables for Crystallography
(1992, Vol. C, Tables 4.2.6.8 and 6.1.1.1)
;

loop_
_geom_angle_atom_site_label_1
_geom_angle_atom_site_label_2
_geom_angle_atom_site_label_3
_geom_angle
_geom_angle_site_symmetry_1
_geom_angle_site_symmetry_2
_geom_angle_site_symmetry_3
_geom_angle_publ_flag
C(1) Ru(1) C(2) 38.4(2) 1_555 1_555 1_555 yes
C(1) Ru(1) C(3) 63.9(2) 1_555 1_555 1_555 yes
C(1) Ru(1) C(4) 64.2(2) 1_555 1_555 1_555 yes
C(1) Ru(1) C(5) 38.5(2) 1_555 1_555 1_555 yes
C(1) Ru(1) C(12) 122.3(2) 1_555 1_555 1_555 yes
C(1) Ru(1) C(13) 148.5(3) 1_555 1_555 1_555 yes
C(1) Ru(1) C(14) 170.5(2) 1_555 1_555 1_555 yes
C(1) Ru(1) C(15) 142.5(2) 1_555 1_555 1_555 yes
C(1) Ru(1) C(16) 118.1(2) 1_555 1_555 1_555 yes
C(1) Ru(1) C(29) 110.7(2) 1_555 1_555 1_555 yes
C(2) Ru(1) C(3) 38.3(2) 1_555 1_555 1_555 yes
C(2) Ru(1) C(4) 64.2(2) 1_555 1_555 1_555 yes
C(2) Ru(1) C(5) 64.2(2) 1_555 1_555 1_555 yes
C(2) Ru(1) C(12) 157.4(2) 1_555 1_555 1_555 yes
C(2) Ru(1) C(13) 165.1(2) 1_555 1_555 1_555 yes
C(2) Ru(1) C(14) 134.0(3) 1_555 1_555 1_555 yes
C(2) Ru(1) C(15) 111.2(2) 1_555 1_555 1_555 yes
C(2) Ru(1) C(16) 108.6(2) 1_555 1_555 1_555 yes
C(2) Ru(1) C(29) 127.1(2) 1_555 1_555 1_555 yes
C(3) Ru(1) C(4) 38.0(2) 1_555 1_555 1_555 yes
C(3) Ru(1) C(5) 63.5(2) 1_555 1_555 1_555 yes
C(3) Ru(1) C(12) 160.2(2) 1_555 1_555 1_555 yes
C(3) Ru(1) C(13) 127.0(2) 1_555 1_555 1_555 yes
C(3) Ru(1) C(14) 106.6(2) 1_555 1_555 1_555 yes
C(3) Ru(1) C(15) 107.2(2) 1_555 1_555 1_555 yes
C(3) Ru(1) C(16) 129.4(2) 1_555 1_555 1_555 yes
C(3) Ru(1) C(29) 162.8(2) 1_555 1_555 1_555 yes
C(4) Ru(1) C(5) 38.0(2) 1_555 1_555 1_555 yes
C(4) Ru(1) C(12) 124.5(2) 1_555 1_555 1_555 yes
C(4) Ru(1) C(13) 105.1(2) 1_555 1_555 1_555 yes
C(4) Ru(1) C(14) 108.4(2) 1_555 1_555 1_555 yes
C(4) Ru(1) C(15) 132.3(2) 1_555 1_555 1_555 yes
C(4) Ru(1) C(16) 166.5(2) 1_555 1_555 1_555 yes
C(4) Ru(1) C(29) 156.9(2) 1_555 1_555 1_555 yes
C(5) Ru(1) C(12) 108.5(2) 1_555 1_555 1_555 yes
C(5) Ru(1) C(13) 114.6(2) 1_555 1_555 1_555 yes
C(5) Ru(1) C(14) 138.6(2) 1_555 1_555 1_555 yes
C(5) Ru(1) C(15) 170.0(2) 1_555 1_555 1_555 yes
C(5) Ru(1) C(16) 151.4(2) 1_555 1_555 1_555 yes
C(5) Ru(1) C(29) 123.6(2) 1_555 1_555 1_555 yes
C(12) Ru(1) C(13) 37.2(2) 1_555 1_555 1_555 yes
C(12) Ru(1) C(14) 66.4(3) 1_555 1_555 1_555 yes
C(12) Ru(1) C(15) 79.1(2) 1_555 1_555 1_555 yes
C(12) Ru(1) C(16) 66.8(2) 1_555 1_555 1_555 yes
C(12) Ru(1) C(29) 36.9(2) 1_555 1_555 1_555 yes
C(13) Ru(1) C(14) 36.7(3) 1_555 1_555 1_555 yes
C(13) Ru(1) C(15) 67.3(3) 1_555 1_555 1_555 yes
C(13) Ru(1) C(16) 79.5(2) 1_555 1_555 1_555 yes
C(13) Ru(1) C(29) 66.7(2) 1_555 1_555 1_555 yes
C(14) Ru(1) C(15) 37.8(3) 1_555 1_555 1_555 yes
C(14) Ru(1) C(16) 67.5(2) 1_555 1_555 1_555 yes
C(14) Ru(1) C(29) 78.4(2) 1_555 1_555 1_555 yes
C(15) Ru(1) C(16) 37.4(2) 1_555 1_555 1_555 yes
C(15) Ru(1) C(29) 66.4(2) 1_555 1_555 1_555 yes
C(16) Ru(1) C(29) 36.6(2) 1_555 1_555 1_555 yes
F(1) P(1) F(2) 91.0(4) 1_555 1_555 1_555 yes
F(1) P(1) F(3) 92.0(4) 1_555 1_555 1_555 yes
F(1) P(1) F(4) 177.9(4) 1_555 1_555 1_555 yes
F(1) P(1) F(5) 87.9(3) 1_555 1_555 1_555 yes
F(1) P(1) F(6) 89.4(6) 1_555 1_555 1_555 yes
F(2) P(1) F(3) 99.1(8) 1_555 1_555 1_555 yes
F(2) P(1) F(4) 90.4(4) 1_555 1_555 1_555 yes
F(2) P(1) F(5) 178.7(6) 1_555 1_555 1_555 yes
F(2) P(1) F(6) 88.7(7) 1_555 1_555 1_555 yes
F(3) P(1) F(4) 86.2(5) 1_555 1_555 1_555 yes
F(3) P(1) F(5) 80.2(7) 1_555 1_555 1_555 yes
F(3) P(1) F(6) 172.1(8) 1_555 1_555 1_555 yes
F(4) P(1) F(5) 90.5(4) 1_555 1_555 1_555 yes
F(4) P(1) F(6) 92.1(6) 1_555 1_555 1_555 yes
F(5) P(1) F(6) 92.1(7) 1_555 1_555 1_555 yes
C(6) N(1) C(7) 122.4(6) 1_555 1_555 1_555 yes
C(6) N(1) H(1) 118.3(6) 1_555 1_555 1_555 no
C(7) N(1) H(1) 119.3(7) 1_555 1_555 1_555 no
Ru(1) C(1) C(2) 71.1(3) 1_555 1_555 1_555 yes
Ru(1) C(1) C(5) 70.8(3) 1_555 1_555 1_555 yes
Ru(1) C(1) C(6) 126.6(4) 1_555 1_555 1_555 yes
C(2) C(1) C(5) 107.7(5) 1_555 1_555 1_555 yes
C(2) C(1) C(6) 125.3(5) 1_555 1_555 1_555 yes
C(5) C(1) C(6) 126.9(5) 1_555 1_555 1_555 yes
Ru(1) C(2) C(1) 70.5(3) 1_555 1_555 1_555 yes
Ru(1) C(2) C(3) 69.8(3) 1_555 1_555 1_555 yes
Ru(1) C(2) C(10) 125.8(4) 1_555 1_555 1_555 yes
C(1) C(2) C(3) 106.7(5) 1_555 1_555 1_555 yes
C(1) C(2) C(10) 127.4(6) 1_555 1_555 1_555 yes
C(3) C(2) C(10) 125.9(5) 1_555 1_555 1_555 yes
Ru(1) C(3) C(2) 71.9(3) 1_555 1_555 1_555 yes
Ru(1) C(3) C(4) 72.1(3) 1_555 1_555 1_555 yes
Ru(1) C(3) H(2) 122.2(4) 1_555 1_555 1_555 no
C(2) C(3) C(4) 110.0(5) 1_555 1_555 1_555 yes
C(2) C(3) H(2) 124.9(5) 1_555 1_555 1_555 no
C(4) C(3) H(2) 125.1(6) 1_555 1_555 1_555 no
Ru(1) C(4) C(3) 69.9(3) 1_555 1_555 1_555 yes
Ru(1) C(4) C(5) 70.7(3) 1_555 1_555 1_555 yes
Ru(1) C(4) C(11) 124.7(4) 1_555 1_555 1_555 yes
C(3) C(4) C(5) 107.1(5) 1_555 1_555 1_555 yes
C(3) C(4) C(11) 127.1(6) 1_555 1_555 1_555 yes
C(5) C(4) C(11) 125.8(5) 1_555 1_555 1_555 yes
Ru(1) C(5) C(1) 70.7(3) 1_555 1_555 1_555 yes
Ru(1) C(5) C(4) 71.3(3) 1_555 1_555 1_555 yes
Ru(1) C(5) H(3) 123.8(4) 1_555 1_555 1_555 no
C(1) C(5) C(4) 108.5(5) 1_555 1_555 1_555 yes
C(1) C(5) H(3) 125.6(6) 1_555 1_555 1_555 no
C(4) C(5) H(3) 126.0(6) 1_555 1_555 1_555 no
O(1) C(6) N(1) 124.2(6) 1_555 1_555 1_555 yes
O(1) C(6) C(1) 119.9(6) 1_555 1_555 1_555 yes
N(1) C(6) C(1) 115.3(5) 1_555 1_555 1_555 yes
N(1) C(7) C(8) 105.5(8) 1_555 1_555 1_555 yes
N(1) C(7) C(9) 109.0(8) 1_555 1_555 1_555 yes
N(1) C(7) H(4) 108.5(7) 1_555 1_555 1_555 no
C(8) C(7) C(9) 117(1) 1_555 1_555 1_555 yes
C(8) C(7) H(4) 107.8(8) 1_555 1_555 1_555 no
C(9) C(7) H(4) 108(1) 1_555 1_555 1_555 no
C(7) C(8) H(5) 110(1) 1_555 1_555 1_555 no
C(7) C(8) H(6) 110.2(8) 1_555 1_555 1_555 no
C(7) C(8) H(7) 110(1) 1_555 1_555 1_555 no
H(5) C(8) H(6) 108(1) 1_555 1_555 1_555 no
H(5) C(8) H(7) 108.7(9) 1_555 1_555 1_555 no
H(6) C(8) H(7) 108(1) 1_555 1_555 1_555 no
C(7) C(9) H(8) 110(1) 1_555 1_555 1_555 no
C(7) C(9) H(9) 108(1) 1_555 1_555 1_555 no
C(7) C(9) H(10) 111(1) 1_555 1_555 1_555 no
H(8) C(9) H(9) 107(2) 1_555 1_555 1_555 no
H(8) C(9) H(10) 110(2) 1_555 1_555 1_555 no
H(9) C(9) H(10) 108(1) 1_555 1_555 1_555 no
C(2) C(10) H(11) 109.6(6) 1_555 1_555 1_555 no
C(2) C(10) H(12) 109.8(6) 1_555 1_555 1_555 no
C(2) C(10) H(13) 109.4(5) 1_555 1_555 1_555 no
H(11) C(10) H(12) 109.4(6) 1_555 1_555 1_555 no
H(11) C(10) H(13) 109.3(7) 1_555 1_555 1_555 no
H(12) C(10) H(13) 109.4(7) 1_555 1_555 1_555 no
C(4) C(11) H(14) 109.6(6) 1_555 1_555 1_555 no
C(4) C(11) H(15) 109.4(6) 1_555 1_555 1_555 no
C(4) C(11) H(16) 109.6(6) 1_555 1_555 1_555 no
H(14) C(11) H(15) 109.6(7) 1_555 1_555 1_555 no
H(14) C(11) H(16) 109.3(7) 1_555 1_555 1_555 no
H(15) C(11) H(16) 109.3(6) 1_555 1_555 1_555 no
Ru(1) C(12) C(13) 72.0(3) 1_555 1_555 1_555 yes
Ru(1) C(12) C(29) 74.1(3) 1_555 1_555 1_555 yes
Ru(1) C(12) H(17) 126.4(4) 1_555 1_555 1_555 no
C(13) C(12) C(29) 121.6(5) 1_555 1_555 1_555 yes
C(13) C(12) H(17) 119.0(6) 1_555 1_555 1_555 no
C(29) C(12) H(17) 119.4(6) 1_555 1_555 1_555 no
Ru(1) C(13) C(12) 70.8(3) 1_555 1_555 1_555 yes
Ru(1) C(13) C(14) 70.8(3) 1_555 1_555 1_555 yes
Ru(1) C(13) H(18) 130.9(5) 1_555 1_555 1_555 no
C(12) C(13) C(14) 118.8(6) 1_555 1_555 1_555 yes
C(12) C(13) H(18) 121.3(8) 1_555 1_555 1_555 no
C(14) C(13) H(18) 119.9(7) 1_555 1_555 1_555 no
Ru(1) C(14) C(13) 72.5(3) 1_555 1_555 1_555 yes
Ru(1) C(14) C(15) 70.8(3) 1_555 1_555 1_555 yes
Ru(1) C(14) H(19) 129.0(5) 1_555 1_555 1_555 no
C(13) C(14) C(15) 120.8(5) 1_555 1_555 1_555 yes
C(13) C(14) H(19) 119.6(7) 1_555 1_555 1_555 no
C(15) C(14) H(19) 119.6(8) 1_555 1_555 1_555 no
Ru(1) C(15) C(14) 71.3(3) 1_555 1_555 1_555 yes
Ru(1) C(15) C(16) 73.4(3) 1_555 1_555 1_555 yes
Ru(1) C(15) H(20) 127.5(4) 1_555 1_555 1_555 no
C(14) C(15) C(16) 120.4(5) 1_555 1_555 1_555 yes
C(14) C(15) H(20) 119.5(6) 1_555 1_555 1_555 no
C(16) C(15) H(20) 120.0(6) 1_555 1_555 1_555 no
Ru(1) C(16) C(15) 69.2(3) 1_555 1_555 1_555 yes
Ru(1) C(16) C(17) 126.5(3) 1_555 1_555 1_555 yes
Ru(1) C(16) C(29) 72.6(3) 1_555 1_555 1_555 yes
C(15) C(16) C(17) 120.8(5) 1_555 1_555 1_555 yes
C(15) C(16) C(29) 118.8(5) 1_555 1_555 1_555 yes
C(17) C(16) C(29) 120.3(5) 1_555 1_555 1_555 yes
C(16) C(17) C(18) 120.8(7) 1_555 1_555 1_555 yes
C(16) C(17) C(22) 118.9(6) 1_555 1_555 1_555 yes
C(18) C(17) C(22) 120.3(7) 1_555 1_555 1_555 yes
C(17) C(18) C(19) 120.2(10) 1_555 1_555 1_555 yes
C(17) C(18) H(21) 119.5(7) 1_555 1_555 1_555 no
C(19) C(18) H(21) 120.3(9) 1_555 1_555 1_555 no
C(18) C(19) C(20) 120.2(10) 1_555 1_555 1_555 yes
C(18) C(19) H(22) 120(1) 1_555 1_555 1_555 no
C(20) C(19) H(22) 119(1) 1_555 1_555 1_555 no
C(19) C(20) C(21) 121.4(8) 1_555 1_555 1_555 yes
C(19) C(20) H(23) 121(1) 1_555 1_555 1_555 no
C(21) C(20) H(23) 116(1) 1_555 1_555 1_555 no
C(20) C(21) C(22) 119(1) 1_555 1_555 1_555 yes
C(20) C(21) H(24) 121.0(10) 1_555 1_555 1_555 no
C(22) C(21) H(24) 119(1) 1_555 1_555 1_555 no
C(17) C(22) C(21) 118.3(9) 1_555 1_555 1_555 yes
C(17) C(22) C(23) 120.3(6) 1_555 1_555 1_555 yes
C(21) C(22) C(23) 121.4(8) 1_555 1_555 1_555 yes
C(22) C(23) C(24) 119.7(8) 1_555 1_555 1_555 yes
C(22) C(23) C(28) 121.4(6) 1_555 1_555 1_555 yes
C(24) C(23) C(28) 118.8(9) 1_555 1_555 1_555 yes
C(23) C(24) C(25) 118(1) 1_555 1_555 1_555 yes
C(23) C(24) H(25) 120(1) 1_555 1_555 1_555 no
C(25) C(24) H(25) 120.7(9) 1_555 1_555 1_555 no
C(24) C(25) C(26) 123.2(8) 1_555 1_555 1_555 yes
C(24) C(25) H(26) 117(1) 1_555 1_555 1_555 no
C(26) C(25) H(26) 118(1) 1_555 1_555 1_555 no
C(25) C(26) C(27) 119.0(9) 1_555 1_555 1_555 yes
C(25) C(26) H(27) 120(1) 1_555 1_555 1_555 no
C(27) C(26) H(27) 120(1) 1_555 1_555 1_555 no
C(26) C(27) C(28) 120.0(10) 1_555 1_555 1_555 yes
C(26) C(27) H(28) 120.0(9) 1_555 1_555 1_555 no
C(28) C(27) H(28) 120.0(7) 1_555 1_555 1_555 no
C(23) C(28) C(27) 120.3(6) 1_555 1_555 1_555 yes
C(23) C(28) C(29) 118.9(6) 1_555 1_555 1_555 yes
C(27) C(28) C(29) 120.5(6) 1_555 1_555 1_555 yes
Ru(1) C(29) C(12) 69.0(3) 1_555 1_555 1_555 yes
Ru(1) C(29) C(16) 70.8(3) 1_555 1_555 1_555 yes
Ru(1) C(29) C(28) 132.7(3) 1_555 1_555 1_555 yes
C(12) C(29) C(16) 119.4(5) 1_555 1_555 1_555 yes
C(12) C(29) C(28) 121.0(5) 1_555 1_555 1_555 yes
C(16) C(29) C(28) 119.6(5) 1_555 1_555 1_555 yes

loop_
_geom_bond_atom_site_label_1
_geom_bond_atom_site_label_2
_geom_bond_distance
_geom_bond_site_symmetry_1
_geom_bond_site_symmetry_2
_geom_bond_publ_flag
Ru(1) C(1) 2.190(5) 1_555 1_555 yes
Ru(1) C(2) 2.198(5) 1_555 1_555 yes
Ru(1) C(3) 2.169(5) 1_555 1_555 yes
Ru(1) C(4) 2.199(5) 1_555 1_555 yes
Ru(1) C(5) 2.191(5) 1_555 1_555 yes
Ru(1) C(12) 2.212(5) 1_555 1_555 yes
Ru(1) C(13) 2.229(6) 1_555 1_555 yes
Ru(1) C(14) 2.207(6) 1_555 1_555 yes
Ru(1) C(15) 2.200(5) 1_555 1_555 yes
Ru(1) C(16) 2.254(4) 1_555 1_555 yes
Ru(1) C(29) 2.278(4) 1_555 1_555 yes
P(1) F(1) 1.559(5) 1_555 1_555 yes
P(1) F(2) 1.533(8) 1_555 1_555 yes
P(1) F(3) 1.511(7) 1_555 1_555 yes
P(1) F(4) 1.593(6) 1_555 1_555 yes
P(1) F(5) 1.554(7) 1_555 1_555 yes
P(1) F(6) 1.525(8) 1_555 1_555 yes
O(1) C(6) 1.214(8) 1_555 1_555 yes
N(1) C(6) 1.333(8) 1_555 1_555 yes
N(1) C(7) 1.471(9) 1_555 1_555 yes
C(1) C(2) 1.443(7) 1_555 1_555 yes
C(1) C(5) 1.446(8) 1_555 1_555 yes
C(1) C(6) 1.495(8) 1_555 1_555 yes
C(2) C(3) 1.432(8) 1_555 1_555 yes
C(2) C(10) 1.507(8) 1_555 1_555 yes
C(3) C(4) 1.422(8) 1_555 1_555 yes
C(4) C(5) 1.430(8) 1_555 1_555 yes
C(4) C(11) 1.493(8) 1_555 1_555 yes
C(7) C(8) 1.60(2) 1_555 1_555 yes
C(7) C(9) 1.46(2) 1_555 1_555 yes
C(12) C(13) 1.416(9) 1_555 1_555 yes
C(12) C(29) 1.424(8) 1_555 1_555 yes
C(13) C(14) 1.39(1) 1_555 1_555 yes
C(14) C(15) 1.428(10) 1_555 1_555 yes
C(15) C(16) 1.428(8) 1_555 1_555 yes
C(16) C(17) 1.481(8) 1_555 1_555 yes
C(16) C(29) 1.422(7) 1_555 1_555 yes
C(17) C(18) 1.39(1) 1_555 1_555 yes
C(17) C(22) 1.41(1) 1_555 1_555 yes
C(18) C(19) 1.39(1) 1_555 1_555 yes
C(19) C(20) 1.35(2) 1_555 1_555 yes
C(20) C(21) 1.40(2) 1_555 1_555 yes
C(21) C(22) 1.41(1) 1_555 1_555 yes
C(22) C(23) 1.46(1) 1_555 1_555 yes
C(23) C(24) 1.434(10) 1_555 1_555 yes
C(23) C(28) 1.400(10) 1_555 1_555 yes
C(24) C(25) 1.36(2) 1_555 1_555 yes
C(25) C(26) 1.37(2) 1_555 1_555 yes
C(26) C(27) 1.40(1) 1_555 1_555 yes
C(27) C(28) 1.402(10) 1_555 1_555 yes
C(28) C(29) 1.483(7) 1_555 1_555 yes
